data_4073768
loop_
_publ_author_name
'Liao, Chuang-Yi'
'Chan, Kai-Ting'
'Chang, Yu-Chuan'
'Chen, Chih-Yuan'
'Tu, Cheng-Yi'
'Hu, Ching-Han'
'Lee, Hon Man'

_publ_section_title
;
 Unexpected Solvent-Induced Cis/Trans Isomerization and Catalytic
 Application of a Bis-bidentate Nickel(II) Complex with N-Heterocyclic
 Carbene and Amido Functionalities
;
_journal_issue 24
_journal_name_full Organometallics
_journal_page_first 5826
_journal_paper_doi 10.1021/om700607m
_journal_volume 26
_journal_year 2007
_chemical_formula_moiety 'C36 H30 F2 N6 Ni O2, 2(H2 O)'
_chemical_formula_sum 'C36 H34 F2 N6 Ni O4'
_chemical_formula_weight 711.40
_space_group_IT_number 15
_symmetry_cell_setting monoclinic
_symmetry_Int_Tables_number 15
_symmetry_space_group_name_Hall '-C 2yc'
_symmetry_space_group_name_H-M 'C 1 2/c 1'
_atom_sites_solution_hydrogens geom
_atom_sites_solution_primary direct
_atom_sites_solution_secondary difmap
_audit_creation_method SHELXL-97
_cell_angle_alpha 90.00
_cell_angle_beta 101.777(3)
_cell_angle_gamma 90.00
_cell_formula_units_Z 4
_cell_length_a 15.809(3)
_cell_length_b 15.718(2)
_cell_length_c 13.543(2)
_cell_measurement_temperature 150(2)
_cell_volume 3294.4(9)
_computing_cell_refinement 'SAINT v6.280a (Bruker, 2004)'
_computing_data_collection 'APEX2 v1.0-22 (Bruker, 2004)'
_computing_data_reduction 'SAINT v6.280a (Bruker, 2004)'
_computing_molecular_graphics 'SHELXTL 5.1'
_computing_publication_material 'SHELXTL 5.1'
_computing_structure_refinement 'SHELXTL 5.1'
_computing_structure_solution 'SHELXTL 5.1 (Sheldrick, 1998)'
_diffrn_ambient_temperature 150(2)
_diffrn_measured_fraction_theta_full 0.999
_diffrn_measured_fraction_theta_max 0.999
_diffrn_measurement_device_type 'Bruker SMART APEX II'
_diffrn_measurement_method \w
_diffrn_radiation_monochromator graphite
_diffrn_radiation_probe x-ray
_diffrn_radiation_type MoK\a
_diffrn_radiation_wavelength 0.71073
_diffrn_reflns_av_R_equivalents 0.0506
_diffrn_reflns_av_sigmaI/netI 0.0499
_diffrn_reflns_limit_h_max 20
_diffrn_reflns_limit_h_min -20
_diffrn_reflns_limit_k_max 20
_diffrn_reflns_limit_k_min -20
_diffrn_reflns_limit_l_max 17
_diffrn_reflns_limit_l_min -17
_diffrn_reflns_number 17457
_diffrn_reflns_theta_full 27.98
_diffrn_reflns_theta_max 27.98
_diffrn_reflns_theta_min 1.85
_diffrn_source 'fine-focus sealed tube'
_diffrn_standards_decay_% 0
_diffrn_standards_interval_count 0
_diffrn_standards_interval_time 0
_diffrn_standards_number 0
_exptl_absorpt_coefficient_mu 0.650
_exptl_absorpt_correction_T_max 0.9378
_exptl_absorpt_correction_T_min 0.8288
_exptl_absorpt_correction_type multi-scan
_exptl_absorpt_process_details 'SADABS 2.10 (Sheldrick, 2003)'
_exptl_crystal_colour parallelepipe
_exptl_crystal_density_diffrn 1.434
_exptl_crystal_density_method 'not measured'
_exptl_crystal_description yellow
_exptl_crystal_F_000 1480
_exptl_crystal_size_max 0.30
_exptl_crystal_size_mid 0.25
_exptl_crystal_size_min 0.10
_refine_diff_density_max 0.627
_refine_diff_density_min -0.617
_refine_diff_density_rms 0.067
_refine_ls_extinction_method none
_refine_ls_goodness_of_fit_ref 1.043
_refine_ls_hydrogen_treatment constr
_refine_ls_matrix_type full
_refine_ls_number_parameters 222
_refine_ls_number_reflns 3976
_refine_ls_number_restraints 2
_refine_ls_restrained_S_all 1.043
_refine_ls_R_factor_all 0.0820
_refine_ls_R_factor_gt 0.0545
_refine_ls_shift/su_max 0.004
_refine_ls_shift/su_mean 0.000
_refine_ls_structure_factor_coef Fsqd
_refine_ls_weighting_details 'calc w=1/[\s^2^(Fo^2^)+(0.0309P)^2^+10.2394P] where P=(Fo^2^+2Fc^2^)/3'
_refine_ls_weighting_scheme calc
_refine_ls_wR_factor_gt 0.1159
_refine_ls_wR_factor_ref 0.1285
_reflns_number_gt 2982
_reflns_number_total 3976
_reflns_threshold_expression I>2\s
_cod_data_source_file om700607m-file002.cif
_cod_data_source_block 2b
_cod_original_cell_volume 3294.6(10)
_cod_original_sg_symbol_H-M 'C 2/c'
_cod_database_code 4073768

loop_
_symmetry_equiv_pos_as_xyz
'x, y, z'
'-x, y, -z+1/2'
'x+1/2, y+1/2, z'
'-x+1/2, y+1/2, -z+1/2'
'-x, -y, -z'
'x, -y, z-1/2'
'-x+1/2, -y+1/2, -z'
'x+1/2, -y+1/2, z-1/2'

loop_
_atom_site_label
_atom_site_type_symbol
_atom_site_fract_x
_atom_site_fract_y
_atom_site_fract_z
_atom_site_U_iso_or_equiv
_atom_site_adp_type
_atom_site_occupancy
_atom_site_symmetry_multiplicity
_atom_site_calc_flag
_atom_site_refinement_flags
C1 C 0.0854(2) 0.84357(18) 0.7453(2) 0.0428(8) Uani 1 1 d .
C2 C 0.1993(3) 0.8956(2) 0.6880(4) 0.0732(14) Uani 1 1 d .
H2 H 0.2437 0.9007 0.6505 0.088 Uiso 1 1 calc R
C3 C 0.1832(3) 0.9496(2) 0.7577(4) 0.0775(15) Uani 1 1 d .
H3 H 0.2136 1.0007 0.7792 0.093 Uiso 1 1 calc R
C4 C 0.0784(3) 0.9544(2) 0.8760(3) 0.0710(13) Uani 1 1 d .
H4A H 0.0157 0.9643 0.8525 0.085 Uiso 1 1 calc R
H4B H 0.1062 1.0104 0.8936 0.085 Uiso 1 1 calc R
C5 C 0.0923(3) 0.8997(3) 0.9688(3) 0.0660(12) Uani 1 1 d .
C6 C 0.0241(3) 0.8835(3) 1.0167(3) 0.0694(12) Uani 1 1 d .
H6 H -0.0316 0.9060 0.9897 0.083 Uiso 1 1 calc R
C7 C 0.0369(3) 0.8349(3) 1.1036(3) 0.0806(15) Uani 1 1 d .
H7 H -0.0094 0.8240 1.1368 0.097 Uiso 1 1 calc R
C8 C 0.1176(3) 0.8028(4) 1.1410(3) 0.0867(16) Uani 1 1 d .
C9 C 0.1867(3) 0.8181(4) 1.0954(4) 0.0912(18) Uani 1 1 d .
H9 H 0.2423 0.7956 1.1231 0.109 Uiso 1 1 calc R
C10 C 0.1734(3) 0.8665(3) 1.0096(3) 0.0791(15) Uani 1 1 d .
H10 H 0.2204 0.8776 0.9774 0.095 Uiso 1 1 calc R
C11 C 0.1371(2) 0.75283(17) 0.6217(2) 0.0419(8) Uani 1 1 d .
H11A H 0.1862 0.7523 0.5866 0.050 Uiso 1 1 calc R
H11B H 0.0829 0.7508 0.5701 0.050 Uiso 1 1 calc R
C12 C 0.14224(17) 0.67533(16) 0.68996(18) 0.0272(5) Uani 1 1 d .
C13 C 0.09397(17) 0.6140(2) 0.8294(2) 0.0354(7) Uani 1 1 d .
C14 C 0.0909(2) 0.6426(3) 0.9268(2) 0.0576(10) Uani 1 1 d .
H14 H 0.0852 0.7018 0.9384 0.069 Uiso 1 1 calc R
C15 C 0.0961(3) 0.5871(5) 1.0051(3) 0.0905(19) Uani 1 1 d .
H15 H 0.0941 0.6075 1.0707 0.109 Uiso 1 1 calc R
C16 C 0.1042(2) 0.5028(4) 0.9891(4) 0.100(2) Uani 1 1 d .
H16 H 0.1086 0.4641 1.0438 0.120 Uiso 1 1 calc R
C17 C 0.1059(3) 0.4725(3) 0.8938(5) 0.095(2) Uani 1 1 d .
H17 H 0.1106 0.4131 0.8834 0.114 Uiso 1 1 calc R
C18 C 0.1009(2) 0.5289(2) 0.8121(3) 0.0578(10) Uani 1 1 d .
H18 H 0.1024 0.5082 0.7466 0.069 Uiso 1 1 calc R
F1 F 0.1295(2) 0.7541(3) 1.22547(19) 0.1179(12) Uani 1 1 d .
N1 N 0.13947(19) 0.83095(16) 0.6806(2) 0.0485(7) Uani 1 1 d .
N2 N 0.1133(2) 0.91678(17) 0.7928(2) 0.0573(9) Uani 1 1 d .
N3 N 0.08803(14) 0.67702(14) 0.75340(15) 0.0263(5) Uani 1 1 d .
Ni1 Ni 0.0000 0.76333(3) 0.7500 0.02982(15) Uani 1 2 d S
O1 O 0.19514(12) 0.61839(12) 0.68136(14) 0.0336(4) Uani 1 1 d .
O2 O 0.3098(2) 0.6342(3) 0.5623(3) 0.145(2) Uani 1 1 d D
H1B H 0.2832 0.5972 0.5270 0.174 Uiso 1 1 d D
H1A H 0.2773 0.6395 0.6020 0.174 Uiso 1 1 d D

loop_
_atom_site_aniso_label
_atom_site_aniso_U_11
_atom_site_aniso_U_22
_atom_site_aniso_U_33
_atom_site_aniso_U_23
_atom_site_aniso_U_13
_atom_site_aniso_U_12
C1 0.054(2) 0.0297(15) 0.0560(19) -0.0087(13) 0.0376(16) -0.0026(13)
C2 0.080(3) 0.0365(18) 0.128(4) -0.019(2) 0.081(3) -0.0187(18)
C3 0.074(3) 0.042(2) 0.138(4) -0.033(2) 0.070(3) -0.0242(19)
C4 0.081(3) 0.051(2) 0.099(3) -0.045(2) 0.059(3) -0.015(2)
C5 0.064(3) 0.073(3) 0.071(3) -0.054(2) 0.037(2) -0.023(2)
C6 0.069(3) 0.080(3) 0.070(3) -0.043(2) 0.038(2) -0.008(2)
C7 0.079(3) 0.116(4) 0.056(2) -0.044(3) 0.036(2) -0.015(3)
C8 0.083(3) 0.137(5) 0.038(2) -0.042(3) 0.007(2) -0.021(3)
C9 0.056(3) 0.156(5) 0.059(3) -0.054(3) 0.008(2) -0.030(3)
C10 0.059(3) 0.119(4) 0.064(3) -0.056(3) 0.024(2) -0.036(3)
C11 0.063(2) 0.0314(16) 0.0416(16) -0.0015(12) 0.0361(15) 0.0026(13)
C12 0.0315(14) 0.0291(13) 0.0218(12) -0.0081(10) 0.0075(10) -0.0053(11)
C13 0.0158(12) 0.0561(19) 0.0330(14) 0.0150(13) 0.0021(11) -0.0007(12)
C14 0.0388(19) 0.105(3) 0.0262(15) 0.0123(17) 0.0011(13) -0.0181(19)
C15 0.044(2) 0.179(6) 0.043(2) 0.056(3) -0.0019(17) -0.012(3)
C16 0.033(2) 0.166(6) 0.109(4) 0.106(4) 0.031(2) 0.026(3)
C17 0.056(3) 0.082(3) 0.167(5) 0.079(3) 0.070(3) 0.039(2)
C18 0.0392(18) 0.053(2) 0.093(3) 0.034(2) 0.0402(19) 0.0149(15)
F1 0.107(2) 0.200(4) 0.0423(14) -0.0239(18) 0.0060(14) -0.017(2)
N1 0.0627(18) 0.0303(13) 0.0682(18) -0.0089(12) 0.0502(16) -0.0085(12)
N2 0.066(2) 0.0365(15) 0.085(2) -0.0256(15) 0.0528(18) -0.0128(13)
N3 0.0262(11) 0.0330(12) 0.0205(10) -0.0012(8) 0.0063(9) -0.0046(9)
Ni1 0.0365(3) 0.0284(3) 0.0297(3) 0.000 0.0188(2) 0.000
O1 0.0336(11) 0.0355(11) 0.0348(10) -0.0032(8) 0.0142(8) -0.0002(8)
O2 0.090(2) 0.222(5) 0.153(3) 0.147(3) 0.095(3) 0.098(3)

loop_
_atom_type_symbol
_atom_type_description
_atom_type_scat_dispersion_real
_atom_type_scat_dispersion_imag
_atom_type_scat_source
C C 0.0033 0.0016 'International Tables Vol C Tables 4.2.6.8 and 6.1.1.4'
H H 0.0000 0.0000 'International Tables Vol C Tables 4.2.6.8 and 6.1.1.4'
N N 0.0061 0.0033 'International Tables Vol C Tables 4.2.6.8 and 6.1.1.4'
O O 0.0106 0.0060 'International Tables Vol C Tables 4.2.6.8 and 6.1.1.4'
F F 0.0171 0.0103 'International Tables Vol C Tables 4.2.6.8 and 6.1.1.4'
Ni Ni 0.3393 1.1124 'International Tables Vol C Tables 4.2.6.8 and 6.1.1.4'

loop_
_geom_angle_atom_site_label_1
_geom_angle_atom_site_label_2
_geom_angle_atom_site_label_3
_geom_angle
_geom_angle_site_symmetry_1
_geom_angle_site_symmetry_3
N2 C1 N1 104.2(3) . .
N2 C1 Ni1 137.0(2) . .
N1 C1 Ni1 118.7(2) . .
C3 C2 N1 107.1(3) . .
C3 C2 H2 126.5 . .
N1 C2 H2 126.5 . .
C2 C3 N2 106.7(3) . .
C2 C3 H3 126.7 . .
N2 C3 H3 126.7 . .
N2 C4 C5 113.3(3) . .
N2 C4 H4A 108.9 . .
C5 C4 H4A 108.9 . .
N2 C4 H4B 108.9 . .
C5 C4 H4B 108.9 . .
H4A C4 H4B 107.7 . .
C10 C5 C6 119.1(5) . .
C10 C5 C4 120.9(4) . .
C6 C5 C4 120.0(4) . .
C7 C6 C5 120.4(5) . .
C7 C6 H6 119.8 . .
C5 C6 H6 119.8 . .
C8 C7 C6 118.8(4) . .
C8 C7 H7 120.6 . .
C6 C7 H7 120.6 . .
F1 C8 C7 118.5(5) . .
F1 C8 C9 119.3(5) . .
C7 C8 C9 122.2(5) . .
C10 C9 C8 118.6(5) . .
C10 C9 H9 120.7 . .
C8 C9 H9 120.7 . .
C9 C10 C5 121.0(4) . .
C9 C10 H10 119.5 . .
C5 C10 H10 119.5 . .
N1 C11 C12 110.5(2) . .
N1 C11 H11A 109.6 . .
C12 C11 H11A 109.6 . .
N1 C11 H11B 109.6 . .
C12 C11 H11B 109.6 . .
H11A C11 H11B 108.1 . .
O1 C12 N3 127.4(3) . .
O1 C12 C11 118.2(2) . .
N3 C12 C11 114.5(2) . .
C18 C13 C14 119.6(3) . .
C18 C13 N3 123.8(3) . .
C14 C13 N3 116.7(3) . .
C15 C14 C13 121.2(5) . .
C15 C14 H14 119.4 . .
C13 C14 H14 119.4 . .
C16 C15 C14 119.6(5) . .
C16 C15 H15 120.2 . .
C14 C15 H15 120.2 . .
C15 C16 C17 120.5(4) . .
C15 C16 H16 119.7 . .
C17 C16 H16 119.7 . .
C16 C17 C18 120.6(5) . .
C16 C17 H17 119.7 . .
C18 C17 H17 119.7 . .
C13 C18 C17 118.4(4) . .
C13 C18 H18 120.8 . .
C17 C18 H18 120.8 . .
C1 N1 C2 111.0(3) . .
C1 N1 C11 121.7(2) . .
C2 N1 C11 126.9(3) . .
C1 N2 C3 111.0(3) . .
C1 N2 C4 124.8(3) . .
C3 N2 C4 124.0(3) . .
C12 N3 C13 119.9(2) . .
C12 N3 Ni1 123.53(18) . .
C13 N3 Ni1 116.58(17) . .
C1 Ni1 C1 94.52(19) 2_556 .
C1 Ni1 N3 87.28(11) 2_556 2_556
C1 Ni1 N3 176.32(11) . 2_556
C1 Ni1 N3 176.32(11) 2_556 .
C1 Ni1 N3 87.28(11) . .
N3 Ni1 N3 91.10(13) 2_556 .
H1B O2 H1A 98.0 . .

loop_
_geom_bond_atom_site_label_1
_geom_bond_atom_site_label_2
_geom_bond_distance
_geom_bond_site_symmetry_2
C1 N2 1.348(4) .
C1 N1 1.357(4) .
C1 Ni1 1.858(3) .
C2 C3 1.333(5) .
C2 N1 1.378(4) .
C2 H2 0.9500 .
C3 N2 1.388(4) .
C3 H3 0.9500 .
C4 N2 1.475(4) .
C4 C5 1.502(6) .
C4 H4A 0.9900 .
C4 H4B 0.9900 .
C5 C10 1.390(6) .
C5 C6 1.391(5) .
C6 C7 1.383(7) .
C6 H6 0.9500 .
C7 C8 1.369(7) .
C7 H7 0.9500 .
C8 F1 1.358(6) .
C8 C9 1.381(6) .
C9 C10 1.369(7) .
C9 H9 0.9500 .
C10 H10 0.9500 .
C11 N1 1.460(4) .
C11 C12 1.521(4) .
C11 H11A 0.9900 .
C11 H11B 0.9900 .
C12 O1 1.246(3) .
C12 N3 1.332(3) .
C13 C18 1.367(5) .
C13 C14 1.404(4) .
C13 N3 1.418(3) .
C14 C15 1.363(5) .
C14 H14 0.9500 .
C15 C16 1.353(8) .
C15 H15 0.9500 .
C16 C17 1.381(8) .
C16 H16 0.9500 .
C17 C18 1.406(5) .
C17 H17 0.9500 .
C18 H18 0.9500 .
N3 Ni1 1.937(2) .
Ni1 C1 1.858(3) 2_556
Ni1 N3 1.937(2) 2_556
O2 H1B 0.8142 .
O2 H1A 0.8203 .
